data_2310923
loop_
_publ_author_name
'Nordman, C.E.'

_publ_section_title
;
 The Crystal Structure of (H2 N)3 P B H3
;
_journal_name_full 'Acta Crystallographica (1,1948-23,1967)'
_journal_page_first 535
_journal_page_last 539
_journal_volume 13
_journal_year 1960
_chemical_formula_sum 'B H9 N3 P'
_chemical_name_systematic '(H2 N)3 P B H3'
_space_group_IT_number 14
_symmetry_space_group_name_Hall '-P 2ybc'
_symmetry_space_group_name_H-M 'P 1 21/c 1'
_cell_angle_alpha 90
_cell_angle_beta 100.3
_cell_angle_gamma 90
_cell_formula_units_Z 4
_cell_length_a 9.414
_cell_length_b 9.492
_cell_length_c 6.227
_cell_volume 547.463
_citation_journal_id_ASTM ACCRA9
_cod_data_source_file Nordman_ACCRA9_1960_1001.cif
_cod_data_source_block H9B1N3P1
_cod_original_cell_volume 547.4634
_cod_original_formula_sum 'H9 B1 N3 P1'
_cod_database_code 2310923

loop_
_symmetry_equiv_pos_as_xyz
x,y,z
-x,y+1/2,-z+1/2
-x,-y,-z
x,-y-1/2,z-1/2

loop_
_atom_site_label
_atom_site_type_symbol
_atom_site_fract_x
_atom_site_fract_y
_atom_site_fract_z
_atom_site_occupancy
_atom_site_U_iso_or_equiv
H9 H+1 0.155 -0.058 0.433 1 0.0
H3 H+1 0.2 -0.033 -0.163 1 0.0
H5 H+1 0.392 0.195 0.027 1 0.0
H7 H+1 0.34 -0.13 0.44 1 0.0
H2 H+1 0.033 0.14 0.1 1 0.0
N2 N-3 0.2053 -0.0714 -0.0265 1 0.0
N1 N-3 0.1286 0.1682 0.0852 1 0.0
H4 H+1 0.23 -0.147 -0.008 1 0.0
B1 B-3 0.2686 -0.0458 0.4405 1 0.0
H8 H+1 0.293 0.04 0.573 1 0.0
P1 P+3 0.2515 0.0464 0.1685 1 0.0
H6 H+1 0.458 0.087 0.267 1 0.0
H1 H+1 0.137 0.253 0.177 1 0.0
N3 N-3 0.4009 0.1377 0.1626 1 0.0
